data_7212647
loop_
_publ_author_name
'Constable, Edwin C.'
'Harris, Kate'
'Housecroft, Catherine E.'
'Neuburger, Markus'
'Zampese, Jennifer A.'

_publ_section_title
;
 Turning {M(tpy)2}n+ embraces and CH&#x22EF;\p interactions on and off in
 homoleptic cobalt(ii) and cobalt(iii)
 bis(2,2&#x2032;:6&#x2032;,2&#x2033;-terpyridine) complexes
;
_journal_issue 10
_journal_name_full CrystEngComm
_journal_page_first 2949
_journal_paper_doi 10.1039/c002834g
_journal_volume 12
_journal_year 2010
_chemical_formula_moiety 'C34 H30 Co N6 O2, 3(F6 P), C2 H3 N'
_chemical_formula_sum 'C36 H33 Co F18 N7 O2 P3'
_chemical_formula_weight 1089.52
_space_group_IT_number 61
_symmetry_cell_setting orthorhombic
_symmetry_space_group_name_Hall '-P 2ac 2ab'
_symmetry_space_group_name_H-M 'P b c a'
_atom_sites_solution_hydrogens geom
_atom_sites_solution_primary direct
_audit_creation_date 09-10-06
_audit_creation_method CRYSTALS_ver_12.86
_cell_angle_alpha 90
_cell_angle_beta 90
_cell_angle_gamma 90
_cell_formula_units_Z 8
_cell_length_a 13.4160(13)
_cell_length_b 20.1202(18)
_cell_length_c 30.775(3)
_cell_measurement_reflns_used 9671
_cell_measurement_temperature 123
_cell_measurement_theta_max 32
_cell_measurement_theta_min 3
_cell_volume 8307.2(14)
_computing_cell_refinement 'Apex2 (Bruker AXS, 2006)'
_computing_data_collection 'Apex2 (Bruker AXS, 2006)'
_computing_data_reduction 'Apex2 (Bruker AXS, 2006)'
_computing_molecular_graphics 'CAMERON (Watkin et al., 1996)'
_computing_publication_material 'CRYSTALS (Betteridge et al., 2003)'
_computing_structure_refinement 'CRYSTALS (Betteridge et al., 2003)'
_computing_structure_solution 'SIR92 (Altomare et al., 1994)'
_diffrn_ambient_temperature 123
_diffrn_measured_fraction_theta_full 0.995
_diffrn_measured_fraction_theta_max 0.992
_diffrn_measurement_device 'Bruker Kappa Apex2'
_diffrn_measurement_device_type Area
_diffrn_measurement_method '\f & \w scans'
_diffrn_radiation_monochromator graphite
_diffrn_radiation_type 'Mo K\a'
_diffrn_radiation_wavelength 0.71073
_diffrn_reflns_av_R_equivalents 0.031
_diffrn_reflns_limit_h_max 18
_diffrn_reflns_limit_h_min -18
_diffrn_reflns_limit_k_max 28
_diffrn_reflns_limit_k_min -28
_diffrn_reflns_limit_l_max 43
_diffrn_reflns_limit_l_min -43
_diffrn_reflns_number 102047
_diffrn_reflns_theta_full 29.288
_diffrn_reflns_theta_max 30.508
_diffrn_reflns_theta_min 1.941
_diffrn_standards_number 0
_exptl_absorpt_coefficient_mu 0.655
_exptl_absorpt_correction_T_max 0.95
_exptl_absorpt_correction_T_min 0.88
_exptl_absorpt_correction_type multi-scan
_exptl_absorpt_process_details 'DENZO/SCALEPACK (Otwinowski & Minor, 1997)'
_exptl_crystal_colour orange
_exptl_crystal_density_diffrn 1.742
_exptl_crystal_density_method 'not measured'
_exptl_crystal_description plate
_exptl_crystal_F_000 4384
_exptl_crystal_size_max 0.42
_exptl_crystal_size_mid 0.19
_exptl_crystal_size_min 0.08
_refine_diff_density_max 0.72
_refine_diff_density_min -0.58
_refine_ls_extinction_method None
_refine_ls_goodness_of_fit_ref 1.1507
_refine_ls_hydrogen_treatment constr
_refine_ls_matrix_type full
_refine_ls_number_parameters 604
_refine_ls_number_reflns 10297
_refine_ls_number_restraints 0
_refine_ls_R_factor_all 0.0450
_refine_ls_R_factor_gt 0.0381
_refine_ls_shift/su_max 0.002318
_refine_ls_structure_factor_coef F
_refine_ls_weighting_details
;
Method= Modified Sheldrick
w=1/[\s^2^(F^2^) + ( 0.00P)^2^ + 0.08P]
,where P=(max(Fo^2^,0) + 2Fc^2^)/3
;
_refine_ls_weighting_scheme calc
_refine_ls_wR_factor_all 0.1291
_refine_ls_wR_factor_gt 0.0593
_refine_ls_wR_factor_ref 0.0507
_reflns_limit_h_max 18
_reflns_limit_h_min 0
_reflns_limit_k_max 28
_reflns_limit_k_min 0
_reflns_limit_l_max 43
_reflns_limit_l_min 0
_reflns_number_gt 11334
_reflns_number_total 12571
_reflns_threshold_expression I>2.0\s(I)
_oxford_diffrn_Wilson_B_factor 0.00
_oxford_diffrn_Wilson_scale 0.00
_oxford_refine_ls_r_factor_ref 0.0341
_oxford_refine_ls_scale 0.04157(4)
_oxford_reflns_number_all 12547
_oxford_reflns_threshold_expression_ref I>3.0\s(I)
_oxford_structure_analysis_title 'kh432_2_123k_0m in Pbca'
_cod_data_source_file c002834g.txt
_cod_data_source_block kh432
_cod_depositor_comments
;
The following automatic conversions were performed:

'_symmetry_cell_setting' value 'Orthorhombic' changed to
'orthorhombic' according to
/home/saulius/struct/CIF-dictionaries/cif_core.dic dictionary named
'cif_core.dic' version 2.4.2 from 2011-04-26.

Automatic conversion script
Id: cif_fix_values 1891 2012-01-12 08:04:46Z andrius 
;
_cod_original_cell_volume 8307.1(14)
_cod_original_formula_sum 'C36 H33 Co1 F18 N7 O2 P3'
_cod_database_code 7212647

loop_
_symmetry_equiv_pos_as_xyz
x,y,z
-x,-y,-z
-x+1/2,y+1/2,z
x+1/2,-y+1/2,-z
x,-y+1/2,z+1/2
-x,y+1/2,-z+1/2
-x+1/2,-y,z+1/2
x+1/2,y,-z+1/2

loop_
_atom_site_label
_atom_site_type_symbol
_atom_site_fract_x
_atom_site_fract_y
_atom_site_fract_z
_atom_site_U_iso_or_equiv
_atom_site_occupancy
_atom_site_adp_type
_atom_site_refinement_flags_posn
Co1 Co 0.451121(16) 0.881900(10) 0.614003(7) 0.0105 1.0000 Uani .
N1 N 0.43461(10) 0.89787(7) 0.55206(5) 0.0133 1.0000 Uani .
N2 N 0.48651(10) 0.79758(6) 0.59459(4) 0.0117 1.0000 Uani .
N3 N 0.47698(10) 0.84146(6) 0.67048(4) 0.0123 1.0000 Uani .
N4 N 0.58450(10) 0.92114(7) 0.61298(4) 0.0128 1.0000 Uani .
N5 N 0.41675(10) 0.96597(6) 0.63404(4) 0.0127 1.0000 Uani .
N6 N 0.30796(10) 0.86798(7) 0.61861(4) 0.0131 1.0000 Uani .
O1 O 0.58252(11) 0.61618(6) 0.55445(5) 0.0249 1.0000 Uani .
O2 O 0.34988(10) 1.15116(6) 0.67760(4) 0.0224 1.0000 Uani .
C1 C 0.40349(12) 0.95413(8) 0.53302(6) 0.0167 1.0000 Uani .
C2 C 0.38971(14) 0.95797(9) 0.48848(6) 0.0225 1.0000 Uani .
C3 C 0.40668(15) 0.90236(10) 0.46312(6) 0.0244 1.0000 Uani .
C4 C 0.43904(14) 0.84423(9) 0.48265(6) 0.0209 1.0000 Uani .
C5 C 0.45318(12) 0.84339(8) 0.52696(5) 0.0145 1.0000 Uani .
C6 C 0.48807(12) 0.78569(8) 0.55180(5) 0.0140 1.0000 Uani .
C7 C 0.52049(13) 0.72545(8) 0.53559(6) 0.0175 1.0000 Uani .
C8 C 0.54975(12) 0.67675(8) 0.56547(6) 0.0178 1.0000 Uani .
C9 C 0.54612(13) 0.68967(8) 0.61027(6) 0.0171 1.0000 Uani .
C10 C 0.51448(12) 0.75119(8) 0.62381(5) 0.0129 1.0000 Uani .
C11 C 0.50691(12) 0.77678(8) 0.66841(5) 0.0140 1.0000 Uani .
C12 C 0.52812(13) 0.74032(9) 0.70543(6) 0.0177 1.0000 Uani .
C13 C 0.51844(13) 0.77053(9) 0.74566(6) 0.0199 1.0000 Uani .
C14 C 0.48867(13) 0.83643(9) 0.74771(6) 0.0192 1.0000 Uani .
C15 C 0.46852(12) 0.87040(8) 0.70966(6) 0.0162 1.0000 Uani .
C16 C 0.66817(12) 0.89315(8) 0.59799(5) 0.0157 1.0000 Uani .
C17 C 0.75902(12) 0.92679(9) 0.59823(6) 0.0190 1.0000 Uani .
C18 C 0.76331(13) 0.99011(9) 0.61572(6) 0.0203 1.0000 Uani .
C19 C 0.67739(13) 1.01910(8) 0.63185(5) 0.0175 1.0000 Uani .
C20 C 0.58828(12) 0.98447(8) 0.62916(5) 0.0134 1.0000 Uani .
C21 C 0.48972(12) 1.01110(7) 0.64119(5) 0.0125 1.0000 Uani .
C22 C 0.46695(13) 1.07361(8) 0.65614(5) 0.0159 1.0000 Uani .
C23 C 0.36636(13) 1.08946(8) 0.66415(5) 0.0166 1.0000 Uani .
C24 C 0.29172(13) 1.04173(8) 0.65716(5) 0.0162 1.0000 Uani .
C25 C 0.32085(12) 0.97995(8) 0.64181(5) 0.0132 1.0000 Uani .
C26 C 0.25590(12) 0.92308(8) 0.63117(5) 0.0153 1.0000 Uani .
C27 C 0.15295(13) 0.92332(9) 0.63356(6) 0.0203 1.0000 Uani .
C28 C 0.10126(14) 0.86530(10) 0.62361(7) 0.0235 1.0000 Uani .
C29 C 0.15429(13) 0.80929(9) 0.61145(6) 0.0218 1.0000 Uani .
C30 C 0.25756(13) 0.81247(8) 0.60892(6) 0.0182 1.0000 Uani .
C31 C 0.58888(16) 0.60054(10) 0.50865(7) 0.0300 1.0000 Uani .
C32 C 0.62313(19) 0.52985(11) 0.50590(9) 0.0422 1.0000 Uani .
C33 C 0.24866(15) 1.17071(9) 0.68981(7) 0.0245 1.0000 Uani .
C34 C 0.22549(15) 1.14799(11) 0.73494(7) 0.0293 1.0000 Uani .
N7 N 0.24161(14) 0.83598(10) 0.71435(6) 0.0319 1.0000 Uani .
C35 C 0.23588(14) 0.86300(9) 0.74657(6) 0.0221 1.0000 Uani .
C36 C 0.22915(15) 0.89858(11) 0.78749(6) 0.0271 1.0000 Uani .
P1 P 0.53050(3) 0.53420(2) 0.712175(15) 0.0182 1.0000 Uani .
F1 F 0.61903(8) 0.57329(6) 0.68824(4) 0.0249 1.0000 Uani .
F2 F 0.44161(9) 0.49474(6) 0.73543(4) 0.0331 1.0000 Uani .
F3 F 0.60864(9) 0.50290(6) 0.74587(4) 0.0272 1.0000 Uani .
F4 F 0.51363(9) 0.59582(5) 0.74373(4) 0.0270 1.0000 Uani .
F5 F 0.45237(8) 0.56515(6) 0.67789(4) 0.0272 1.0000 Uani .
F6 F 0.54784(8) 0.47180(6) 0.68027(4) 0.0268 1.0000 Uani .
P2 P 0.24029(4) 0.64212(3) 0.538760(17) 0.0236 1.0000 Uani .
F7 F 0.33596(10) 0.63058(7) 0.50890(5) 0.0395 1.0000 Uani .
F8 F 0.14468(10) 0.65312(9) 0.56883(5) 0.0492 1.0000 Uani .
F9 F 0.31040(10) 0.66428(6) 0.57827(4) 0.0347 1.0000 Uani .
F10 F 0.23373(14) 0.71738(7) 0.52303(5) 0.0572 1.0000 Uani .
F11 F 0.16957(11) 0.61838(8) 0.49954(5) 0.0473 1.0000 Uani .
F12 F 0.24748(10) 0.56692(6) 0.55517(5) 0.0385 1.0000 Uani .
P3 P 0.34149(3) 0.76185(2) 0.367986(16) 0.0193 1.0000 Uani .
F13 F 0.44630(9) 0.78652(8) 0.38703(4) 0.0371 1.0000 Uani .
F14 F 0.23666(9) 0.73764(7) 0.34922(5) 0.0405 1.0000 Uani .
F15 F 0.29054(12) 0.82547(8) 0.38917(7) 0.0642 1.0000 Uani .
F16 F 0.32155(16) 0.72182(8) 0.41102(5) 0.0678 1.0000 Uani .
F17 F 0.39222(11) 0.69849(9) 0.34690(6) 0.0611 1.0000 Uani .
F18 F 0.36144(15) 0.80364(10) 0.32543(5) 0.0756 1.0000 Uani .
H11 H 0.3900 0.9911 0.5506 0.0190 1.0000 Uiso R
H21 H 0.3689 0.9972 0.4765 0.0268 1.0000 Uiso R
H31 H 0.3977 0.9044 0.4333 0.0297 1.0000 Uiso R
H41 H 0.4510 0.8055 0.4662 0.0246 1.0000 Uiso R
H71 H 0.5228 0.7195 0.5057 0.0208 1.0000 Uiso R
H91 H 0.5656 0.6570 0.6301 0.0216 1.0000 Uiso R
H121 H 0.5494 0.6956 0.7030 0.0214 1.0000 Uiso R
H131 H 0.5314 0.7467 0.7709 0.0240 1.0000 Uiso R
H141 H 0.4811 0.8590 0.7737 0.0211 1.0000 Uiso R
H151 H 0.4485 0.9141 0.7112 0.0183 1.0000 Uiso R
H161 H 0.6665 0.8495 0.5878 0.0188 1.0000 Uiso R
H171 H 0.8139 0.9059 0.5874 0.0226 1.0000 Uiso R
H181 H 0.8242 1.0128 0.6159 0.0250 1.0000 Uiso R
H191 H 0.6781 1.0626 0.6445 0.0202 1.0000 Uiso R
H221 H 0.5170 1.1050 0.6607 0.0190 1.0000 Uiso R
H241 H 0.2239 1.0507 0.6625 0.0192 1.0000 Uiso R
H271 H 0.1195 0.9627 0.6414 0.0251 1.0000 Uiso R
H281 H 0.0310 0.8640 0.6261 0.0282 1.0000 Uiso R
H291 H 0.1232 0.7700 0.6049 0.0253 1.0000 Uiso R
H301 H 0.2925 0.7757 0.6007 0.0189 1.0000 Uiso R
H311 H 0.6372 0.6314 0.4949 0.0361 1.0000 Uiso R
H312 H 0.5233 0.6060 0.4959 0.0359 1.0000 Uiso R
H321 H 0.6260 0.5143 0.4757 0.0620 1.0000 Uiso R
H322 H 0.6891 0.5237 0.5182 0.0618 1.0000 Uiso R
H323 H 0.5772 0.5005 0.5218 0.0616 1.0000 Uiso R
H331 H 0.2489 1.2183 0.6888 0.0291 1.0000 Uiso R
H332 H 0.2005 1.1540 0.6693 0.0282 1.0000 Uiso R
H341 H 0.1606 1.1606 0.7430 0.0439 1.0000 Uiso R
H342 H 0.2719 1.1654 0.7556 0.0436 1.0000 Uiso R
H343 H 0.2267 1.1006 0.7376 0.0434 1.0000 Uiso R
H361 H 0.1965 0.8712 0.8085 0.0421 1.0000 Uiso R
H362 H 0.2954 0.9074 0.7975 0.0416 1.0000 Uiso R
H363 H 0.1940 0.9376 0.7827 0.0420 1.0000 Uiso R

loop_
_atom_site_aniso_label
_atom_site_aniso_U_11
_atom_site_aniso_U_22
_atom_site_aniso_U_33
_atom_site_aniso_U_23
_atom_site_aniso_U_13
_atom_site_aniso_U_12
Co1 0.01231(11) 0.00808(10) 0.01113(10) -0.00044(7) 0.00034(7) 0.00049(7)
N1 0.0134(6) 0.0126(6) 0.0139(6) 0.0005(5) 0.0004(5) 0.0006(5)
N2 0.0127(6) 0.0097(5) 0.0127(6) -0.0003(5) 0.0015(5) 0.0002(5)
N3 0.0134(6) 0.0113(6) 0.0123(6) -0.0003(5) 0.0010(5) -0.0012(5)
N4 0.0144(6) 0.0108(6) 0.0131(6) 0.0023(5) -0.0009(5) -0.0003(5)
N5 0.0166(6) 0.0087(6) 0.0127(6) -0.0007(5) -0.0007(5) 0.0001(5)
N6 0.0144(6) 0.0111(6) 0.0139(6) -0.0016(5) 0.0011(5) -0.0003(5)
O1 0.0337(7) 0.0137(6) 0.0275(7) -0.0070(5) -0.0011(6) 0.0090(5)
O2 0.0265(7) 0.0110(5) 0.0298(7) -0.0071(5) 0.0039(5) 0.0028(5)
C1 0.0179(8) 0.0126(7) 0.0196(8) 0.0020(6) -0.0016(6) 0.0021(6)
C2 0.0282(9) 0.0202(8) 0.0190(8) 0.0079(7) -0.0060(7) 0.0020(7)
C3 0.0338(10) 0.0263(9) 0.0129(8) 0.0031(7) -0.0042(7) 0.0014(8)
C4 0.0286(9) 0.0198(8) 0.0144(8) -0.0010(6) -0.0012(7) 0.0015(7)
C5 0.0154(7) 0.0139(7) 0.0141(7) -0.0007(6) 0.0001(6) 0.0007(6)
C6 0.0136(7) 0.0132(7) 0.0152(7) -0.0013(6) 0.0000(5) -0.0007(5)
C7 0.0207(8) 0.0150(7) 0.0169(8) -0.0045(6) 0.0011(6) 0.0023(6)
C8 0.0183(8) 0.0108(7) 0.0244(9) -0.0052(6) 0.0005(6) 0.0024(6)
C9 0.0195(8) 0.0101(7) 0.0217(8) -0.0004(6) -0.0021(6) 0.0017(6)
C10 0.0130(7) 0.0102(6) 0.0155(7) 0.0001(6) 0.0000(5) 0.0001(5)
C11 0.0133(7) 0.0117(7) 0.0170(8) 0.0001(6) 0.0013(6) -0.0012(5)
C12 0.0212(8) 0.0148(7) 0.0170(8) 0.0026(6) -0.0020(6) -0.0011(6)
C13 0.0221(8) 0.0219(8) 0.0157(8) 0.0044(7) -0.0014(6) -0.0019(7)
C14 0.0214(8) 0.0230(8) 0.0130(8) -0.0015(6) 0.0003(6) -0.0014(6)
C15 0.0163(8) 0.0167(7) 0.0155(8) -0.0022(6) 0.0016(6) -0.0006(6)
C16 0.0173(8) 0.0144(7) 0.0155(7) 0.0023(6) 0.0008(6) 0.0020(6)
C17 0.0143(8) 0.0206(8) 0.0221(8) 0.0034(7) -0.0002(6) 0.0020(6)
C18 0.0166(8) 0.0225(8) 0.0218(9) 0.0046(7) -0.0031(6) -0.0041(6)
C19 0.0208(8) 0.0142(7) 0.0176(8) 0.0026(6) -0.0037(6) -0.0025(6)
C20 0.0179(8) 0.0112(6) 0.0111(7) 0.0013(6) -0.0005(5) 0.0002(6)
C21 0.0163(7) 0.0098(6) 0.0116(7) -0.0001(5) -0.0002(5) -0.0007(5)
C22 0.0214(8) 0.0113(7) 0.0152(8) -0.0015(6) 0.0004(6) -0.0030(6)
C23 0.0248(8) 0.0101(7) 0.0150(8) -0.0021(6) 0.0004(6) 0.0010(6)
C24 0.0178(8) 0.0134(7) 0.0173(8) -0.0019(6) 0.0025(6) 0.0019(6)
C25 0.0161(7) 0.0108(6) 0.0129(7) -0.0007(5) -0.0004(5) 0.0006(5)
C26 0.0187(8) 0.0110(7) 0.0162(8) -0.0025(6) 0.0016(6) 0.0004(6)
C27 0.0173(8) 0.0193(8) 0.0242(9) -0.0045(7) 0.0021(6) 0.0005(6)
C28 0.0148(8) 0.0250(9) 0.0308(10) -0.0065(8) 0.0020(7) -0.0023(7)
C29 0.0184(8) 0.0187(8) 0.0283(9) -0.0062(7) 0.0021(6) -0.0059(7)
C30 0.0196(8) 0.0129(7) 0.0222(8) -0.0042(6) 0.0007(6) -0.0014(6)
C31 0.0344(11) 0.0256(9) 0.0301(11) -0.0133(8) -0.0003(8) 0.0083(8)
C32 0.0432(13) 0.0321(11) 0.0514(15) -0.0227(11) -0.0118(11) 0.0182(10)
C33 0.0266(9) 0.0159(8) 0.0311(10) -0.0078(7) -0.0004(7) 0.0071(7)
C34 0.0263(10) 0.0367(11) 0.0249(10) -0.0083(8) 0.0005(7) 0.0050(8)
N7 0.0349(9) 0.0325(9) 0.0284(9) -0.0052(8) 0.0071(7) -0.0062(7)
C35 0.0202(8) 0.0242(9) 0.0218(9) 0.0014(7) 0.0036(7) -0.0029(7)
C36 0.0265(10) 0.0343(10) 0.0206(9) -0.0058(8) 0.0009(7) 0.0008(8)
P1 0.0195(2) 0.01439(19) 0.0207(2) 0.00304(16) -0.00079(16) -0.00172(16)
F1 0.0248(5) 0.0253(5) 0.0247(6) 0.0040(5) 0.0007(4) -0.0086(4)
F2 0.0276(6) 0.0245(6) 0.0472(8) 0.0094(5) 0.0106(5) -0.0054(5)
F3 0.0318(6) 0.0239(5) 0.0258(6) 0.0072(5) -0.0065(5) 0.0012(5)
F4 0.0382(6) 0.0194(5) 0.0234(6) -0.0001(4) 0.0026(5) 0.0020(5)
F5 0.0255(6) 0.0238(6) 0.0322(6) 0.0032(5) -0.0096(5) 0.0019(4)
F6 0.0270(6) 0.0197(5) 0.0337(6) -0.0059(5) -0.0040(5) -0.0007(4)
P2 0.0255(2) 0.0237(2) 0.0216(2) -0.00804(19) 0.00061(18) 0.00201(18)
F7 0.0349(7) 0.0437(8) 0.0400(8) -0.0094(6) 0.0146(6) -0.0042(6)
F8 0.0309(7) 0.0789(11) 0.0379(8) -0.0227(8) 0.0060(6) 0.0116(7)
F9 0.0409(7) 0.0283(6) 0.0350(7) -0.0105(5) -0.0098(5) -0.0041(5)
F10 0.1015(14) 0.0306(7) 0.0396(8) 0.0005(6) -0.0056(8) 0.0231(8)
F11 0.0390(8) 0.0723(11) 0.0306(7) -0.0250(7) -0.0093(6) 0.0054(7)
F12 0.0522(8) 0.0219(6) 0.0414(8) -0.0052(5) 0.0070(6) -0.0102(5)
P3 0.0176(2) 0.0183(2) 0.0219(2) 0.00097(17) 0.00095(16) -0.00194(16)
F13 0.0245(6) 0.0568(9) 0.0300(7) -0.0075(6) -0.0071(5) -0.0071(6)
F14 0.0197(6) 0.0385(7) 0.0633(9) -0.0171(7) -0.0033(6) -0.0049(5)
F15 0.0406(9) 0.0354(8) 0.1166(16) -0.0377(9) -0.0094(9) 0.0056(7)
F16 0.1236(16) 0.0507(9) 0.0293(8) 0.0106(7) -0.0010(9) -0.0511(10)
F17 0.0381(8) 0.0774(12) 0.0677(11) -0.0493(9) -0.0201(7) 0.0292(8)
F18 0.0887(13) 0.0974(15) 0.0408(9) 0.0379(9) -0.0310(9) -0.0593(12)

loop_
_atom_type_symbol
_atom_type_scat_dispersion_real
_atom_type_scat_dispersion_imag
_atom_type_scat_Cromer_Mann_a1
_atom_type_scat_Cromer_Mann_b1
_atom_type_scat_Cromer_Mann_a2
_atom_type_scat_Cromer_Mann_b2
_atom_type_scat_Cromer_Mann_a3
_atom_type_scat_Cromer_Mann_b3
_atom_type_scat_Cromer_Mann_a4
_atom_type_scat_Cromer_Mann_b4
_atom_type_scat_Cromer_Mann_c
_atom_type_scat_source
C 0.0033 0.0016 2.3100 20.8439 1.0200 10.2075 1.5886 0.5687 0.8650 51.6512 0.2156 'International Tables Vol C 4.2.6.8 and 6.1.1.4'
H 0.0000 0.0000 0.4930 10.5109 0.3229 26.1257 0.1402 3.1424 0.0408 57.7998 0.0030 'International Tables Vol C 4.2.6.8 and 6.1.1.4'
N 0.0061 0.0033 12.2126 0.0057 3.1322 9.8933 2.0125 28.9975 1.1663 0.5826 -11.5290 'International Tables Vol C 4.2.6.8 and 6.1.1.4'
O 0.0106 0.0060 3.0485 13.2771 2.2868 5.7011 1.5463 0.3239 0.8670 32.9089 0.2508 'International Tables Vol C 4.2.6.8 and 6.1.1.4'
F 0.0171 0.0103 3.5392 10.2825 2.6412 4.2944 1.5170 0.2615 1.0243 26.1476 0.2776 'International Tables Vol C 4.2.6.8 and 6.1.1.4'
P 0.1023 0.0942 6.4345 1.9067 4.1791 27.1570 1.7800 0.5260 1.4908 68.1645 1.1149 'International Tables Vol C 4.2.6.8 and 6.1.1.4'
Co 0.3494 0.9721 12.2841 4.2791 7.3409 0.2784 4.0034 13.5359 2.3488 71.1692 1.0118 'International Tables Vol C 4.2.6.8 and 6.1.1.4'

loop_
_geom_angle_atom_site_label_1
_geom_angle_atom_site_label_2
_geom_angle_atom_site_label_3
_geom_angle
_geom_angle_publ_flag
N1 Co1 N2 82.24(6) yes
N1 Co1 N3 164.21(6) yes
N2 Co1 N3 81.97(6) yes
N1 Co1 N4 91.25(6) yes
N2 Co1 N4 97.44(6) yes
N3 Co1 N4 91.15(6) yes
N1 Co1 N5 98.43(6) yes
N2 Co1 N5 179.26(6) yes
N3 Co1 N5 97.36(6) yes
N4 Co1 N5 82.24(6) yes
N1 Co1 N6 89.02(6) yes
N2 Co1 N6 98.28(6) yes
N3 Co1 N6 92.90(6) yes
N4 Co1 N6 164.17(6) yes
N5 Co1 N6 82.07(6) yes
Co1 N1 C1 127.08(12) yes
Co1 N1 C5 113.67(11) yes
C1 N1 C5 119.17(15) yes
Co1 N2 C6 118.87(11) yes
Co1 N2 C10 119.20(11) yes
C6 N2 C10 121.85(14) yes
Co1 N3 C11 114.13(11) yes
Co1 N3 C15 127.15(11) yes
C11 N3 C15 118.71(14) yes
Co1 N4 C16 127.10(11) yes
Co1 N4 C20 113.81(11) yes
C16 N4 C20 119.08(14) yes
Co1 N5 C21 119.02(11) yes
Co1 N5 C25 119.27(11) yes
C21 N5 C25 121.69(14) yes
Co1 N6 C26 114.10(11) yes
Co1 N6 C30 127.02(12) yes
C26 N6 C30 118.80(14) yes
C8 O1 C31 117.65(15) yes
C23 O2 C33 119.10(14) yes
N1 C1 C2 121.40(16) yes
N1 C1 H11 118.5 no
C2 C1 H11 120.1 no
C1 C2 C3 119.43(16) yes
C1 C2 H21 119.2 no
C3 C2 H21 121.4 no
C2 C3 C4 119.34(17) yes
C2 C3 H31 120.1 no
C4 C3 H31 120.5 no
C3 C4 C5 118.90(17) yes
C3 C4 H41 121.3 no
C5 C4 H41 119.8 no
C4 C5 N1 121.73(15) yes
C4 C5 C6 124.74(15) yes
N1 C5 C6 113.52(14) yes
C5 C6 N2 111.49(14) yes
C5 C6 C7 127.38(15) yes
N2 C6 C7 121.13(15) yes
C6 C7 C8 117.74(16) yes
C6 C7 H71 118.8 no
C8 C7 H71 123.4 no
C7 C8 O1 124.24(16) yes
C7 C8 C9 120.38(15) yes
O1 C8 C9 115.38(16) yes
C8 C9 C10 118.41(15) yes
C8 C9 H91 120.0 no
C10 C9 H91 121.5 no
C9 C10 N2 120.47(15) yes
C9 C10 C11 128.37(15) yes
N2 C10 C11 111.15(13) yes
C10 C11 N3 113.49(14) yes
C10 C11 C12 124.66(15) yes
N3 C11 C12 121.85(15) yes
C11 C12 C13 118.92(16) yes
C11 C12 H121 120.0 no
C13 C12 H121 121.0 no
C12 C13 C14 119.17(16) yes
C12 C13 H131 120.1 no
C14 C13 H131 120.7 no
C13 C14 C15 119.38(16) yes
C13 C14 H141 122.7 no
C15 C14 H141 118.0 no
C14 C15 N3 121.96(16) yes
C14 C15 H151 119.1 no
N3 C15 H151 119.0 no
N4 C16 C17 121.82(15) yes
N4 C16 H161 119.5 no
C17 C16 H161 118.7 no
C16 C17 C18 119.03(16) yes
C16 C17 H171 118.7 no
C18 C17 H171 122.2 no
C17 C18 C19 119.52(16) yes
C17 C18 H181 119.2 no
C19 C18 H181 121.3 no
C18 C19 C20 119.00(16) yes
C18 C19 H191 121.5 no
C20 C19 H191 119.5 no
C19 C20 N4 121.44(15) yes
C19 C20 C21 125.16(15) yes
N4 C20 C21 113.36(14) yes
C20 C21 N5 111.36(13) yes
C20 C21 C22 128.06(15) yes
N5 C21 C22 120.52(15) yes
C21 C22 C23 118.62(15) yes
C21 C22 H221 120.7 no
C23 C22 H221 120.7 no
C22 C23 O2 115.21(15) yes
C22 C23 C24 120.12(15) yes
O2 C23 C24 124.66(16) yes
C23 C24 C25 117.68(15) yes
C23 C24 H241 122.1 no
C25 C24 H241 120.3 no
C24 C25 N5 121.36(15) yes
C24 C25 C26 127.21(15) yes
N5 C25 C26 111.42(13) yes
C25 C26 N6 112.97(14) yes
C25 C26 C27 125.14(15) yes
N6 C26 C27 121.89(15) yes
C26 C27 C28 118.88(16) yes
C26 C27 H271 119.5 no
C28 C27 H271 121.6 no
C27 C28 C29 119.08(17) yes
C27 C28 H281 120.1 no
C29 C28 H281 120.8 no
C28 C29 C30 119.37(16) yes
C28 C29 H291 121.8 no
C30 C29 H291 118.8 no
C29 C30 N6 121.97(16) yes
C29 C30 H301 119.4 no
N6 C30 H301 118.6 no
O1 C31 C32 106.24(18) yes
O1 C31 H311 108.5 no
C32 C31 H311 111.7 no
O1 C31 H312 108.5 no
C32 C31 H312 111.3 no
H311 C31 H312 110.4 no
C31 C32 H321 111.6 no
C31 C32 H322 112.3 no
H321 C32 H322 107.0 no
C31 C32 H323 110.5 no
H321 C32 H323 107.7 no
H322 C32 H323 107.6 no
O2 C33 C34 110.45(16) yes
O2 C33 H331 104.9 no
C34 C33 H331 109.7 no
O2 C33 H332 111.1 no
C34 C33 H332 111.3 no
H331 C33 H332 109.2 no
C33 C34 H341 110.8 no
C33 C34 H342 111.8 no
H341 C34 H342 109.2 no
C33 C34 H343 112.4 no
H341 C34 H343 105.2 no
H342 C34 H343 107.2 no
N7 C35 C36 179.1(2) yes
C35 C36 H361 109.4 no
C35 C36 H362 108.2 no
H361 C36 H362 108.3 no
C35 C36 H363 108.2 no
H361 C36 H363 111.2 no
H362 C36 H363 111.5 no
F1 P1 F2 179.19(7) yes
F1 P1 F3 90.32(6) yes
F2 P1 F3 90.17(7) yes
F1 P1 F4 90.20(6) yes
F2 P1 F4 90.44(7) yes
F3 P1 F4 90.25(6) yes
F1 P1 F5 89.51(6) yes
F2 P1 F5 89.99(7) yes
F3 P1 F5 179.38(7) yes
F4 P1 F5 90.34(6) yes
F1 P1 F6 89.73(6) yes
F2 P1 F6 89.63(7) yes
F3 P1 F6 89.64(6) yes
F4 P1 F6 179.87(7) yes
F5 P1 F6 89.76(6) yes
F7 P2 F8 179.56(9) yes
F7 P2 F9 90.31(8) yes
F8 P2 F9 89.61(8) yes
F7 P2 F10 90.44(9) yes
F8 P2 F10 89.99(9) yes
F9 P2 F10 89.91(8) yes
F7 P2 F11 89.95(8) yes
F8 P2 F11 90.12(8) yes
F9 P2 F11 178.81(9) yes
F10 P2 F11 91.24(9) yes
F7 P2 F12 89.75(8) yes
F8 P2 F12 89.81(8) yes
F9 P2 F12 89.33(7) yes
F10 P2 F12 179.22(8) yes
F11 P2 F12 89.52(8) yes
F13 P3 F14 179.59(8) yes
F13 P3 F15 88.73(8) yes
F14 P3 F15 90.87(8) yes
F13 P3 F16 89.99(9) yes
F14 P3 F16 89.91(9) yes
F15 P3 F16 89.65(11) yes
F13 P3 F17 91.27(8) yes
F14 P3 F17 89.13(8) yes
F15 P3 F17 179.99(11) yes
F16 P3 F17 90.34(11) yes
F13 P3 F18 89.40(8) yes
F14 P3 F18 90.68(9) yes
F15 P3 F18 89.09(12) yes
F16 P3 F18 178.62(11) yes
F17 P3 F18 90.92(12) yes

loop_
_geom_bond_atom_site_label_1
_geom_bond_atom_site_label_2
_geom_bond_distance
_geom_bond_publ_flag
Co1 N1 1.9457(14) yes
Co1 N2 1.8602(13) yes
Co1 N3 1.9503(14) yes
Co1 N4 1.9561(14) yes
Co1 N5 1.8586(13) yes
Co1 N6 1.9461(14) yes
N1 C1 1.341(2) yes
N1 C5 1.364(2) yes
N2 C6 1.339(2) yes
N2 C10 1.349(2) yes
N3 C11 1.364(2) yes
N3 C15 1.344(2) yes
N4 C16 1.338(2) yes
N4 C20 1.369(2) yes
N5 C21 1.353(2) yes
N5 C25 1.338(2) yes
N6 C26 1.366(2) yes
N6 C30 1.339(2) yes
O1 C8 1.3392(19) yes
O1 C31 1.447(2) yes
O2 C23 1.3272(19) yes
O2 C33 1.463(2) yes
C1 C2 1.385(2) yes
C1 H11 0.939 no
C2 C3 1.383(3) yes
C2 H21 0.915 no
C3 C4 1.385(3) yes
C3 H31 0.928 no
C4 C5 1.377(2) yes
C4 H41 0.943 no
C5 C6 1.467(2) yes
C6 C7 1.381(2) yes
C7 C8 1.400(2) yes
C7 H71 0.928 no
C8 C9 1.404(2) yes
C9 C10 1.373(2) yes
C9 H91 0.933 no
C10 C11 1.469(2) yes
C11 C12 1.384(2) yes
C12 C13 1.385(2) yes
C12 H121 0.947 no
C13 C14 1.386(2) yes
C13 H131 0.928 no
C14 C15 1.382(2) yes
C14 H141 0.926 no
C15 H151 0.920 no
C16 C17 1.394(2) yes
C16 H161 0.932 no
C17 C18 1.384(3) yes
C17 H171 0.912 no
C18 C19 1.384(3) yes
C18 H181 0.936 no
C19 C20 1.386(2) yes
C19 H191 0.959 no
C20 C21 1.474(2) yes
C21 C22 1.374(2) yes
C22 C23 1.408(2) yes
C22 H221 0.933 no
C23 C24 1.404(2) yes
C24 C25 1.386(2) yes
C24 H241 0.942 no
C25 C26 1.475(2) yes
C26 C27 1.383(2) yes
C27 C28 1.392(3) yes
C27 H271 0.942 no
C28 C29 1.384(3) yes
C28 H281 0.946 no
C29 C30 1.389(2) yes
C29 H291 0.917 no
C30 H301 0.912 no
C31 C32 1.497(3) yes
C31 H311 0.992 no
C31 H312 0.970 no
C32 H321 0.983 no
C32 H322 0.971 no
C32 H323 0.983 no
C33 C34 1.495(3) yes
C33 H331 0.957 no
C33 H332 0.964 no
C34 H341 0.940 no
C34 H342 0.956 no
C34 H343 0.957 no
N7 C35 1.133(3) yes
C35 C36 1.451(3) yes
C36 H361 0.956 no
C36 H362 0.957 no
C36 H363 0.927 no
P1 F1 1.6036(11) yes
P1 F2 1.6016(12) yes
P1 F3 1.6035(12) yes
P1 F4 1.5910(12) yes
P1 F5 1.6124(12) yes
P1 F6 1.6108(12) yes
P2 F7 1.5955(13) yes
P2 F8 1.5971(14) yes
P2 F9 1.6006(13) yes
P2 F10 1.5922(15) yes
P2 F11 1.6078(14) yes
P2 F12 1.5978(14) yes
P3 F13 1.6023(12) yes
P3 F14 1.5964(12) yes
P3 F15 1.5908(15) yes
P3 F16 1.5730(15) yes
P3 F17 1.5841(14) yes
P3 F18 1.5791(15) yes

loop_
_geom_hbond_atom_site_label_D
_geom_hbond_atom_site_label_H
_geom_hbond_atom_site_label_A
_geom_hbond_site_symmetry_A
_geom_hbond_angle_DHA
_geom_hbond_distance_DH
_geom_hbond_distance_HA
_geom_hbond_distance_DA
_geom_hbond_publ_flag
C33 H331 N7 3_555 160 0.96 2.50 3.412(3) yes
